data_1574443
loop_
_publ_author_name
'Metherall, Jessica P.'
'Corner, Philip A.'
'McCabe, James F.'
'Probert, Michael R.'
'Hall, Michael J.'

_publ_section_title
;
 High-throughput encapsulated nanodroplet screening for accelerated
 co-crystal discovery
;
_journal_issue 22
_journal_name_full 'Chemical Science'
_journal_page_first 9843
_journal_page_last 9853
_journal_paper_doi 10.1039/D4SC07556K
_journal_volume 16
_journal_year 2025
_chemical_formula_moiety 'C7 H6 O4, C8 H10 N4 O2, H2 O'
_chemical_formula_sum 'C15 H18 N4 O7'
_chemical_formula_weight 366.33
_chemical_name_systematic 'caffeine_2,4-dihydroxybenzoic acid_H2O'
_space_group_crystal_system triclinic
_space_group_IT_number 2
_space_group_name_Hall '-P 1'
_space_group_name_H-M_alt 'P -1'
_atom_sites_solution_hydrogens mixed
_atom_sites_solution_primary dual
_audit_block_doi 10.5517/ccdc.csd.cc2kmbdy
_audit_creation_date 2025-03-31
_audit_creation_method
;
Olex2 1.5
(compiled 2025.03.04 svn.red2d20d0 for OlexSys, GUI svn.r7188)
;
_audit_update_record
;
2025-04-01 deposited with the CCDC.	2025-04-22 downloaded from the CCDC.
;
_cell_angle_alpha 90.289(4)
_cell_angle_beta 100.961(4)
_cell_angle_gamma 106.499(5)
_cell_formula_units_Z 2
_cell_length_a 7.1718(4)
_cell_length_b 8.5853(5)
_cell_length_c 13.7480(6)
_cell_measurement_reflns_used 1841
_cell_measurement_temperature 150
_cell_measurement_theta_max 70.0910
_cell_measurement_theta_min 3.2540
_cell_volume 795.26(8)
_computing_cell_refinement 'CrysAlisPro 1.171.42.63a (Rigaku OD, 2022)'
_computing_data_collection 'CrysAlisPro 1.171.42.63a (Rigaku OD, 2022)'
_computing_data_reduction 'CrysAlisPro 1.171.42.63a (Rigaku OD, 2022)'
_computing_molecular_graphics 'Olex2 1.5 (Dolomanov et al., 2009)'
_computing_publication_material 'Olex2 1.5 (Dolomanov et al., 2009)'
_computing_structure_refinement 'SHELXL 2018/3 (Sheldrick, 2015)'
_computing_structure_solution 'SHELXT 2018/2 (Sheldrick, 2018)'
_diffrn_ambient_temperature 150.00
_diffrn_detector 'Hybrid Pixel Array Detector'
_diffrn_detector_area_resol_mean 10.0000
_diffrn_detector_type 'HyPix-Arc 100'
_diffrn_measured_fraction_theta_full 0.986
_diffrn_measured_fraction_theta_max 0.954
_diffrn_measurement_details
;
List of Runs (angles in degrees, time in seconds):

  # Type    Start    End  Width  t~exp~   \w     \q     \k     \f   Frames
#--------------------------------------------------------------------------
  1  \w     -1.00  24.00   0.50    4.99    --   28.59 -73.00 -45.00   50
  2  \w    -67.00 -26.00   0.50    4.99    --  -30.47  73.00  83.00   82
  3  \w    -16.00  21.00   0.50    4.99    --  -30.47  73.00  83.00   74
  4  \w     20.00  46.00   0.50   19.98    --   68.15 -73.00 -45.00   52
  5  \w   -158.00-133.00   0.50   19.98    --  -68.90 -73.00 -45.00   50
  6  \w     23.00  58.00   0.50   19.98    --   73.41 -73.00 -45.00   70
  7  \w    -61.00 -18.00   0.50   19.98    --  -74.54  73.00  83.00   86
  8  \w   -137.00-112.00   0.50   19.98    --  -74.54 -73.00 -45.00   50
  9  \w   -146.00-105.00   0.50   19.98    --  -99.50 -73.00 -45.00   82
 10  \w    -65.00 -40.00   0.50   19.98    --  -99.50  73.00  83.00   50
 11  \w    127.00 152.00   0.50   19.98    --  110.67  73.00  83.00   50
 12  \w    143.00 169.00   0.50   19.98    --  115.27  73.00  83.00   52
 13  \w     20.00  45.00   0.50   19.98    --  115.27 -73.00 -45.00   50
 14  \w      2.00  52.00   0.50    4.99    --   28.59  57.00 -30.00  100
 15  \w     -9.00  36.00   0.50    4.99    --   28.59  57.00-150.00   90
 16  \w    -70.00 -24.00   0.50    4.99    --   28.59 -19.00 -60.00   92
 17  \w     19.00  48.00   0.50    4.99    --  -30.47  19.00-150.00   58
 18  \w    -27.00   5.00   0.50    4.99    --  -30.47 -57.00-180.00   64
 19  \w     21.00  55.00   0.50    4.99    --  -30.47  19.00 -60.00   68
 20  \w     22.00  47.00   0.50    4.99    --  -30.47  19.00-120.00   50
 21  \w    -21.00   4.00   0.50   19.98    --   68.15 -30.00  30.00   50
 22  \w    -28.00   4.00   0.50   19.98    --   68.15 -30.00-180.00   64
 23  \w    -26.00   6.00   0.50   19.98    --   68.15 -30.00 -30.00   64
 24  \w    -29.00   4.00   0.50   19.98    --   68.15 -30.00 120.00   66
 25  \w     27.00  88.00   0.50   19.98    --   68.15-112.00 150.00  122
 26  \w    114.00 154.00   0.50   19.98    --   68.15  61.00  90.00   80
 27  \w   -162.00-112.00   0.50   19.98    --  -68.90 -95.00 150.00  100
 28  \w    -23.00   5.00   0.50   19.98    --   73.41 -30.00-120.00   56
 29  \w     29.00  86.00   0.50   19.98    --   73.41-112.00 -60.00  114
 30  \w     17.00  72.00   0.50   19.98    --   73.41 -77.00 150.00  110
 31  \w    111.00 148.00   0.50   19.98    --   73.41  61.00-180.00   74
 32  \w    -23.00   3.00   0.50   19.98    --   73.41 -30.00-150.00   52
 33  \w    -25.00   0.00   0.50   19.98    --   73.41 -30.00 -90.00   50
 34  \w    -22.00   3.00   0.50   19.98    --   73.41 -30.00 120.00   50
 35  \w    -24.00   6.00   0.50   19.98    --   73.41 -30.00  60.00   60
 36  \w    -25.00   0.00   0.50   19.98    --   73.41 -30.00-180.00   50
 37  \w    -25.00   5.00   0.50   19.98    --   73.41 -30.00 150.00   60
 38  \w    -25.00   0.00   0.50   19.98    --  -74.54  45.00 150.00   50
 39  \w    -83.00 -46.00   0.50   19.98    --  -99.50 139.00 -60.00   74
 40  \w    -40.00 -14.00   0.50   19.98    --  -99.50  77.00  30.00   52
 41  \w    -65.00 -36.00   0.50   19.98    --  -99.50  77.00 -90.00   58
 42  \w   -154.00-101.00   0.50   19.98    --  -99.50 -92.00  30.00  106
 43  \w    -73.00 -30.00   0.50   19.98    --  -99.50 139.00 150.00   86
 44  \w   -171.00 -69.00   0.50   19.98    --  -99.50 -50.00-120.00  204
 45  \w     57.00  92.00   0.50   19.98    --  110.67-104.00 150.00   70
 46  \w    115.00 166.00   0.50   19.98    --  110.67  64.00-120.00  102
 47  \w     42.00  88.00   0.50   19.98    --  110.67-104.00-120.00   92
 48  \w     25.00  92.00   0.50   19.98    --  110.67-104.00  90.00  134
 49  \w     53.00  89.00   0.50   19.98    --  110.67 -92.00 -60.00   72
 50  \w     23.00  48.00   0.50   19.98    --  110.67 -92.00 -60.00   50
 51  \w    115.00 162.00   0.50   19.98    --  110.67  64.00 120.00   94
 52  \w    126.00 158.00   0.50   19.98    --  110.67  77.00 -90.00   64
 53  \w     47.00  73.00   0.50   19.98    --  110.67 -92.00 120.00   52
 54  \w     66.00  91.00   0.50   19.98    --  110.67-104.00-180.00   50
 55  \w     22.00  90.00   0.50   19.98    --  110.67-104.00  60.00  136
 56  \w     24.00  61.00   0.50   19.98    --  110.67-104.00-180.00   74
 57  \w     18.00  43.00   0.50   19.98    --  110.67 -73.00 -45.00   50
 58  \w     67.00  92.00   0.50   19.98    --  115.27-104.00  30.00   50
 59  \w     67.00  92.00   0.50   19.98    --  115.27-104.00 -60.00   50
 60  \w     25.00  60.00   0.50   19.98    --  115.27-104.00  30.00   70
 61  \w    106.00 151.00   0.50   19.98    --  115.27 139.00-120.00   90
 62  \w     66.00  92.00   0.50   19.98    --  115.27-104.00 -90.00   52
 63  \w     21.00  91.00   0.50   19.98    --  115.27-104.00-150.00  140
 64  \w     21.00  61.00   0.50   19.98    --  115.27-104.00 -90.00   80
 65  \w    137.00 166.00   0.50   19.98    --  115.27  12.00 -90.00   58
 66  \w     65.00 112.00   0.50   19.98    --  115.27  12.00 -90.00   94
 67  \w     33.00  74.00   0.50   19.98    --  115.27 -77.00 -90.00   82
 68  \w     28.00  91.00   0.50   19.98    --  115.27-104.00   0.00  126
 69  \w    124.00 150.00   0.50   19.98    --  115.27  77.00 -30.00   52
 70  \w    125.00 178.00   0.50   19.98    --  115.27  77.00-150.00  106
;
_diffrn_measurement_device 'four-circle diffractometer'
_diffrn_measurement_device_type 'XtaLAB Synergy, Dualflex, HyPix-Arc 100'
_diffrn_measurement_method '\w scans'
_diffrn_radiation_monochromator mirror
_diffrn_radiation_probe x-ray
_diffrn_radiation_type CuK\a
_diffrn_radiation_wavelength 1.54184
_diffrn_reflns_av_R_equivalents 0.0318
_diffrn_reflns_av_unetI/netI 0.0497
_diffrn_reflns_Laue_measured_fraction_full 0.986
_diffrn_reflns_Laue_measured_fraction_max 0.954
_diffrn_reflns_limit_h_max 6
_diffrn_reflns_limit_h_min -8
_diffrn_reflns_limit_k_max 10
_diffrn_reflns_limit_k_min -10
_diffrn_reflns_limit_l_max 16
_diffrn_reflns_limit_l_min -16
_diffrn_reflns_number 6338
_diffrn_reflns_point_group_measured_fraction_full 0.986
_diffrn_reflns_point_group_measured_fraction_max 0.954
_diffrn_reflns_theta_full 67.684
_diffrn_reflns_theta_max 71.340
_diffrn_reflns_theta_min 3.281
_diffrn_source 'micro-focus sealed X-ray tube'
_diffrn_source_target Cu
_diffrn_source_type 'PhotonJet (Cu) X-ray Source'
_exptl_absorpt_coefficient_mu 1.051
_exptl_absorpt_correction_T_max 1.00000
_exptl_absorpt_correction_T_min 0.78851
_exptl_absorpt_correction_type multi-scan
_exptl_absorpt_process_details
;
CrysAlisPro 1.171.42.63a (Rigaku Oxford Diffraction, 2022)
Empirical absorption correction using spherical harmonics,
implemented in SCALE3 ABSPACK scaling algorithm.
;
_exptl_crystal_colour 'clear light colourless'
_exptl_crystal_colour_lustre clear
_exptl_crystal_colour_modifier light
_exptl_crystal_colour_primary colourless
_exptl_crystal_density_diffrn 1.530
_exptl_crystal_description needle
_exptl_crystal_F_000 384
_exptl_crystal_preparation
;
Crystallised from a saturated solution of caffeine
and 2,4-dihydroxybenzoic acid (1:2) in MeOH.
;
_exptl_crystal_recrystallization_method
;
High-throughput screening via the ENaCt co-
crystallisation protocol using SPT Labtech mosquito.
;
_exptl_crystal_size_max 0.17
_exptl_crystal_size_mid 0.012
_exptl_crystal_size_min 0.007
_refine_diff_density_max 0.345
_refine_diff_density_min -0.233
_refine_diff_density_rms 0.053
_refine_ls_extinction_method none
_refine_ls_goodness_of_fit_ref 1.050
_refine_ls_hydrogen_treatment mixed
_refine_ls_matrix_type full
_refine_ls_number_parameters 253
_refine_ls_number_reflns 2949
_refine_ls_number_restraints 192
_refine_ls_restrained_S_all 1.015
_refine_ls_R_factor_all 0.0620
_refine_ls_R_factor_gt 0.0480
_refine_ls_shift/su_max 0.000
_refine_ls_shift/su_mean 0.000
_refine_ls_structure_factor_coef Fsqd
_refine_ls_weighting_details 'w=1/[\s^2^(Fo^2^)+(0.0695P)^2^+0.1880P] where P=(Fo^2^+2Fc^2^)/3'
_refine_ls_weighting_scheme calc
_refine_ls_wR_factor_gt 0.1219
_refine_ls_wR_factor_ref 0.1290
_reflns_Friedel_coverage 0.000
_reflns_number_gt 2371
_reflns_number_total 2949
_reflns_threshold_expression 'I > 2\s(I)'
_cod_data_source_file d4sc07556k2.cif
_cod_data_source_block caffeine_24-dihydroxybenzoicacid_h2o
_cod_depositor_comments 'Adding full bibliography for 1574434--1574463.cif.'
_cod_database_code 1574443
_shelx_shelxl_version_number 2018/3
_shelx_space_group_comment
;
The symmetry employed for this shelxl refinement is uniquely defined
by the following loop, which should always be used as a source of
symmetry information in preference to the above space-group names.
They are only intended as comments.
;
_shelx_estimated_absorpt_t_max 0.993
_shelx_estimated_absorpt_t_min 0.842
_olex2_refinement_description
;
1. Fixed Uiso
 At 1.2 times of:
  All C(H) groups, All O(H) groups, All O(H,H) groups
 At 1.5 times of:
  All C(H,H,H) groups
2. Rigid body (RIGU) restrains
 All non-hydrogen atoms
 with sigma for 1-2 distances of 0.004 and sigma for 1-3 distances of 0.004
3.a Aromatic/amide H refined with riding coordinates:
 C3A(H3AA), C5A(H5A), C6A(H6A), C6B(H6B)
3.b Idealised Me refined as rotating group:
 C2B(H2BA,H2BB,H2BC), C5B(H5BA,H5BB,H5BC), C8B(H8BA,H8BB,H8BC)
;
_olex2_exptl_crystal_mounting_method
'Crystal mounted using inert oil from the encapsulation crystallisation technique onto a MiTeGen Kapton micromount.'
_olex2_submission_special_instructions 'No special instructions were received'
_oxdiff_exptl_absorpt_empirical_details
;
Empirical correction (ABSPACK) includes:
- Absorption correction using spherical harmonics
- Frame scaling
;
_oxdiff_exptl_absorpt_empirical_full_max 1.691
_oxdiff_exptl_absorpt_empirical_full_min 0.403

loop_
_space_group_symop_operation_xyz
'x, y, z'
'-x, -y, -z'

loop_
_atom_site_label
_atom_site_type_symbol
_atom_site_fract_x
_atom_site_fract_y
_atom_site_fract_z
_atom_site_U_iso_or_equiv
_atom_site_adp_type
_atom_site_occupancy
_atom_site_site_symmetry_order
_atom_site_calc_flag
_atom_site_refinement_flags_posn
_atom_site_refinement_flags_adp
_atom_site_refinement_flags_occupancy
_atom_site_disorder_assembly
_atom_site_disorder_group
O1A O -0.0335(3) 0.45281(18) 0.25099(12) 0.0355(4) Uani 1 1 d . . . . .
H1A H 0.027(4) 0.403(3) 0.306(2) 0.043 Uiso 1 1 d . U . . .
O1B O 0.7477(2) 0.56775(18) 0.96458(12) 0.0339(4) Uani 1 1 d . . . . .
O1S O 0.7697(3) 0.8757(2) 0.02225(12) 0.0339(4) Uani 1 1 d . . . . .
H1SA H 0.713(4) 0.929(3) -0.022(2) 0.041 Uiso 1 1 d . U . . .
H1SB H 0.757(4) 0.781(4) 0.000(2) 0.041 Uiso 1 1 d . U . . .
O2A O 0.0174(2) 1.00400(18) 0.18613(12) 0.0298(4) Uani 1 1 d . . . . .
H2A H -0.061(4) 0.958(3) 0.125(2) 0.036 Uiso 1 1 d . U . . .
O2B O 0.5639(2) 0.02193(16) 0.87701(11) 0.0261(3) Uani 1 1 d . . . . .
O3A O 0.3179(2) 0.60319(19) 0.53170(11) 0.0318(4) Uani 1 1 d . . . . .
H3A H 0.337(4) 0.516(3) 0.567(2) 0.038 Uiso 1 1 d . U . . .
O4A O 0.1516(2) 0.39485(18) 0.42106(12) 0.0342(4) Uani 1 1 d . . . . .
N1B N 0.5757(3) 0.4862(2) 0.80761(13) 0.0243(4) Uani 1 1 d . . . . .
N2B N 0.3734(3) 0.3654(2) 0.64721(13) 0.0246(4) Uani 1 1 d . . . . .
N3B N 0.3406(3) 0.1054(2) 0.68049(12) 0.0232(4) Uani 1 1 d . . . . .
N4B N 0.6559(3) 0.2957(2) 0.91974(12) 0.0235(4) Uani 1 1 d . . . . .
C1A C 0.1633(3) 0.6636(2) 0.37574(15) 0.0240(4) Uani 1 1 d . . . . .
C1B C 0.6638(3) 0.4568(2) 0.90102(16) 0.0252(4) Uani 1 1 d . . . . .
C2A C 0.0411(3) 0.6119(2) 0.28152(15) 0.0246(4) Uani 1 1 d . . . . .
C2B C 0.5888(4) 0.6548(3) 0.78259(18) 0.0349(5) Uani 1 1 d . . . . .
H2BA H 0.569747 0.661267 0.710392 0.052 Uiso 1 1 calc R U . . .
H2BB H 0.719763 0.726420 0.813832 0.052 Uiso 1 1 calc R U . . .
H2BC H 0.485763 0.688959 0.806883 0.052 Uiso 1 1 calc R U . . .
C3A C -0.0070(3) 0.7245(3) 0.21636(15) 0.0252(4) Uani 1 1 d . . . . .
H3AA H -0.087367 0.688509 0.152490 0.030 Uiso 1 1 calc R U . . .
C3B C 0.4719(3) 0.3574(2) 0.74088(14) 0.0212(4) Uani 1 1 d . . . . .
C4A C 0.0629(3) 0.8899(2) 0.24489(15) 0.0243(4) Uani 1 1 d . . . . .
C4B C 0.4571(3) 0.2002(2) 0.76396(15) 0.0216(4) Uani 1 1 d . . . . .
C5A C 0.1854(3) 0.9437(3) 0.33865(16) 0.0262(4) Uani 1 1 d . . . . .
H5A H 0.233688 1.056569 0.358182 0.031 Uiso 1 1 calc R U . . .
C5B C 0.2726(3) -0.0723(2) 0.66971(17) 0.0300(5) Uani 1 1 d . . . . .
H5BA H 0.382706 -0.113674 0.660757 0.045 Uiso 1 1 calc R U . . .
H5BB H 0.164059 -0.107553 0.611741 0.045 Uiso 1 1 calc R U . . .
H5BC H 0.225422 -0.115002 0.729411 0.045 Uiso 1 1 calc R U . . .
C6A C 0.2346(3) 0.8316(2) 0.40172(15) 0.0257(4) Uani 1 1 d . . . . .
H6A H 0.319068 0.868601 0.464530 0.031 Uiso 1 1 calc R U . . .
C6B C 0.2953(3) 0.2097(2) 0.61384(16) 0.0248(4) Uani 1 1 d . . . . .
H6B H 0.215910 0.175992 0.549516 0.030 Uiso 1 1 calc R U . . .
C7A C 0.2102(3) 0.5434(2) 0.44396(15) 0.0254(4) Uani 1 1 d . . . . .
C7B C 0.5573(3) 0.1591(2) 0.85470(15) 0.0213(4) Uani 1 1 d . . . . .
C8B C 0.7592(3) 0.2669(3) 1.01834(15) 0.0302(5) Uani 1 1 d . . . . .
H8BA H 0.672340 0.175980 1.046094 0.045 Uiso 1 1 calc R U . . .
H8BB H 0.793244 0.365092 1.062497 0.045 Uiso 1 1 calc R U . . .
H8BC H 0.880791 0.240498 1.011958 0.045 Uiso 1 1 calc R U . . .

loop_
_atom_site_aniso_label
_atom_site_aniso_U_11
_atom_site_aniso_U_22
_atom_site_aniso_U_33
_atom_site_aniso_U_23
_atom_site_aniso_U_13
_atom_site_aniso_U_12
O1A 0.0470(10) 0.0230(8) 0.0299(9) 0.0030(6) -0.0039(7) 0.0071(7)
O1B 0.0466(9) 0.0202(7) 0.0288(8) -0.0017(6) -0.0041(7) 0.0077(6)
O1S 0.0501(10) 0.0264(8) 0.0258(8) 0.0019(7) -0.0037(7) 0.0194(7)
O2A 0.0396(9) 0.0240(8) 0.0246(8) 0.0071(6) 0.0012(7) 0.0105(6)
O2B 0.0363(8) 0.0183(7) 0.0245(7) 0.0048(6) 0.0041(6) 0.0103(6)
O3A 0.0447(9) 0.0274(8) 0.0225(8) 0.0073(6) -0.0011(7) 0.0142(7)
O4A 0.0429(9) 0.0256(8) 0.0305(8) 0.0083(6) -0.0002(7) 0.0091(7)
N1B 0.0329(9) 0.0172(8) 0.0220(9) 0.0046(6) 0.0034(7) 0.0070(7)
N2B 0.0297(9) 0.0264(9) 0.0196(9) 0.0063(7) 0.0047(7) 0.0112(7)
N3B 0.0282(9) 0.0209(8) 0.0209(8) 0.0010(6) 0.0043(7) 0.0079(7)
N4B 0.0301(9) 0.0194(8) 0.0196(8) 0.0048(6) 0.0020(7) 0.0069(7)
C1A 0.0253(10) 0.0274(10) 0.0209(10) 0.0064(8) 0.0046(8) 0.0102(8)
C1B 0.0309(11) 0.0189(9) 0.0256(10) 0.0039(8) 0.0043(9) 0.0075(8)
C2A 0.0264(10) 0.0239(10) 0.0238(10) 0.0041(8) 0.0048(8) 0.0079(8)
C2B 0.0502(14) 0.0180(10) 0.0330(13) 0.0058(9) 0.0012(11) 0.0088(9)
C3A 0.0269(10) 0.0286(11) 0.0194(10) 0.0046(8) 0.0033(8) 0.0076(8)
C3B 0.0237(10) 0.0213(9) 0.0197(10) 0.0051(7) 0.0051(8) 0.0077(7)
C4A 0.0291(11) 0.0249(10) 0.0218(10) 0.0078(8) 0.0079(8) 0.0102(8)
C4B 0.0257(10) 0.0200(9) 0.0195(10) 0.0024(7) 0.0041(8) 0.0077(7)
C5A 0.0311(11) 0.0226(10) 0.0245(10) 0.0031(8) 0.0046(9) 0.0079(8)
C5B 0.0405(12) 0.0204(10) 0.0266(11) -0.0005(8) 0.0037(9) 0.0070(9)
C6A 0.0284(11) 0.0286(11) 0.0200(10) 0.0038(8) 0.0043(8) 0.0084(8)
C6B 0.0280(10) 0.0262(10) 0.0211(10) 0.0036(8) 0.0045(8) 0.0096(8)
C7A 0.0271(10) 0.0269(11) 0.0227(10) 0.0043(8) 0.0045(8) 0.0088(8)
C7B 0.0254(10) 0.0190(9) 0.0205(10) 0.0046(7) 0.0068(8) 0.0068(7)
C8B 0.0400(12) 0.0259(11) 0.0195(10) 0.0056(8) -0.0026(9) 0.0066(9)

loop_
_atom_type_symbol
_atom_type_description
_atom_type_scat_dispersion_real
_atom_type_scat_dispersion_imag
_atom_type_scat_source
C C 0.0181 0.0091 'International Tables Vol C Tables 4.2.6.8 and 6.1.1.4'
H H 0.0000 0.0000 'International Tables Vol C Tables 4.2.6.8 and 6.1.1.4'
N N 0.0311 0.0180 'International Tables Vol C Tables 4.2.6.8 and 6.1.1.4'
O O 0.0492 0.0322 'International Tables Vol C Tables 4.2.6.8 and 6.1.1.4'

loop_
_citation_id
_citation_doi
_citation_year
1 10.26434/chemrxiv-2024-40s32 2024

loop_
_geom_angle_atom_site_label_1
_geom_angle_atom_site_label_2
_geom_angle_atom_site_label_3
_geom_angle
_geom_angle_site_symmetry_1
_geom_angle_site_symmetry_3
_geom_angle_publ_flag
C2A O1A H1A 101.2(17) . . ?
H1SA O1S H1SB 112(3) . . ?
C4A O2A H2A 111.3(16) . . ?
C7A O3A H3A 106.7(17) . . ?
C1B N1B C2B 119.32(17) . . ?
C3B N1B C1B 119.39(17) . . ?
C3B N1B C2B 121.26(17) . . ?
C6B N2B C3B 103.71(16) . . ?
C4B N3B C5B 126.56(17) . . ?
C6B N3B C4B 106.11(17) . . ?
C6B N3B C5B 127.26(18) . . ?
C1B N4B C7B 126.34(17) . . ?
C1B N4B C8B 116.69(17) . . ?
C7B N4B C8B 116.96(16) . . ?
C2A C1A C7A 119.99(19) . . ?
C6A C1A C2A 118.09(18) . . ?
C6A C1A C7A 121.91(19) . . ?
O1B C1B N1B 121.35(18) . . ?
O1B C1B N4B 121.40(19) . . ?
N1B C1B N4B 117.24(18) . . ?
O1A C2A C1A 121.74(18) . . ?
O1A C2A C3A 117.58(19) . . ?
C3A C2A C1A 120.68(19) . . ?
N1B C2B H2BA 109.5 . . ?
N1B C2B H2BB 109.5 . . ?
N1B C2B H2BC 109.5 . . ?
H2BA C2B H2BB 109.5 . . ?
H2BA C2B H2BC 109.5 . . ?
H2BB C2B H2BC 109.5 . . ?
C2A C3A H3AA 120.0 . . ?
C2A C3A C4A 119.91(19) . . ?
C4A C3A H3AA 120.0 . . ?
N2B C3B N1B 126.65(18) . . ?
N2B C3B C4B 111.72(18) . . ?
C4B C3B N1B 121.62(18) . . ?
O2A C4A C3A 122.58(19) . . ?
O2A C4A C5A 117.29(19) . . ?
C3A C4A C5A 120.12(18) . . ?
N3B C4B C7B 131.69(18) . . ?
C3B C4B N3B 105.29(17) . . ?
C3B C4B C7B 122.91(18) . . ?
C4A C5A H5A 120.3 . . ?
C6A C5A C4A 119.5(2) . . ?
C6A C5A H5A 120.3 . . ?
N3B C5B H5BA 109.5 . . ?
N3B C5B H5BB 109.5 . . ?
N3B C5B H5BC 109.5 . . ?
H5BA C5B H5BB 109.5 . . ?
H5BA C5B H5BC 109.5 . . ?
H5BB C5B H5BC 109.5 . . ?
C1A C6A H6A 119.1 . . ?
C5A C6A C1A 121.7(2) . . ?
C5A C6A H6A 119.1 . . ?
N2B C6B N3B 113.16(19) . . ?
N2B C6B H6B 123.4 . . ?
N3B C6B H6B 123.4 . . ?
O3A C7A C1A 115.45(18) . . ?
O4A C7A O3A 122.04(19) . . ?
O4A C7A C1A 122.50(19) . . ?
O2B C7B N4B 121.50(18) . . ?
O2B C7B C4B 126.36(19) . . ?
N4B C7B C4B 112.13(16) . . ?
N4B C8B H8BA 109.5 . . ?
N4B C8B H8BB 109.5 . . ?
N4B C8B H8BC 109.5 . . ?
H8BA C8B H8BB 109.5 . . ?
H8BA C8B H8BC 109.5 . . ?
H8BB C8B H8BC 109.5 . . ?

loop_
_geom_bond_atom_site_label_1
_geom_bond_atom_site_label_2
_geom_bond_distance
_geom_bond_site_symmetry_2
_geom_bond_publ_flag
O1A H1A 0.96(3) . ?
O1A C2A 1.350(3) . ?
O1B C1B 1.224(3) . ?
O1S H1SA 0.87(3) . ?
O1S H1SB 0.84(3) . ?
O2A H2A 0.93(3) . ?
O2A C4A 1.344(3) . ?
O2B C7B 1.230(2) . ?
O3A H3A 0.92(3) . ?
O3A C7A 1.315(3) . ?
O4A C7A 1.242(3) . ?
N1B C1B 1.377(3) . ?
N1B C2B 1.470(3) . ?
N1B C3B 1.371(3) . ?
N2B C3B 1.358(3) . ?
N2B C6B 1.335(3) . ?
N3B C4B 1.385(3) . ?
N3B C5B 1.462(3) . ?
N3B C6B 1.344(3) . ?
N4B C1B 1.395(3) . ?
N4B C7B 1.397(3) . ?
N4B C8B 1.474(3) . ?
C1A C2A 1.409(3) . ?
C1A C6A 1.405(3) . ?
C1A C7A 1.465(3) . ?
C2A C3A 1.392(3) . ?
C2B H2BA 0.9800 . ?
C2B H2BB 0.9800 . ?
C2B H2BC 0.9800 . ?
C3A H3AA 0.9500 . ?
C3A C4A 1.392(3) . ?
C3B C4B 1.367(3) . ?
C4A C5A 1.407(3) . ?
C4B C7B 1.416(3) . ?
C5A H5A 0.9500 . ?
C5A C6A 1.374(3) . ?
C5B H5BA 0.9800 . ?
C5B H5BB 0.9800 . ?
C5B H5BC 0.9800 . ?
C6A H6A 0.9500 . ?
C6B H6B 0.9500 . ?
C8B H8BA 0.9800 . ?
C8B H8BB 0.9800 . ?
C8B H8BC 0.9800 . ?

loop_
_geom_torsion_atom_site_label_1
_geom_torsion_atom_site_label_2
_geom_torsion_atom_site_label_3
_geom_torsion_atom_site_label_4
_geom_torsion
_geom_torsion_site_symmetry_1
_geom_torsion_site_symmetry_2
_geom_torsion_site_symmetry_3
_geom_torsion_site_symmetry_4
_geom_torsion_publ_flag
O1A C2A C3A C4A 178.77(18) . . . . ?
O2A C4A C5A C6A 179.41(19) . . . . ?
N1B C3B C4B N3B 179.07(17) . . . . ?
N1B C3B C4B C7B -4.3(3) . . . . ?
N2B C3B C4B N3B -0.9(2) . . . . ?
N2B C3B C4B C7B 175.73(17) . . . . ?
N3B C4B C7B O2B 2.0(3) . . . . ?
N3B C4B C7B N4B -178.94(19) . . . . ?
C1A C2A C3A C4A -1.2(3) . . . . ?
C1B N1B C3B N2B 178.47(18) . . . . ?
C1B N1B C3B C4B -1.5(3) . . . . ?
C1B N4B C7B O2B 177.77(19) . . . . ?
C1B N4B C7B C4B -1.3(3) . . . . ?
C2A C1A C6A C5A 1.1(3) . . . . ?
C2A C1A C7A O3A -177.09(18) . . . . ?
C2A C1A C7A O4A 2.5(3) . . . . ?
C2A C3A C4A O2A -178.30(19) . . . . ?
C2A C3A C4A C5A 1.3(3) . . . . ?
C2B N1B C1B O1B 2.2(3) . . . . ?
C2B N1B C1B N4B -176.92(18) . . . . ?
C2B N1B C3B N2B 0.7(3) . . . . ?
C2B N1B C3B C4B -179.23(19) . . . . ?
C3A C4A C5A C6A -0.2(3) . . . . ?
C3B N1B C1B O1B -175.61(19) . . . . ?
C3B N1B C1B N4B 5.3(3) . . . . ?
C3B N2B C6B N3B -0.6(2) . . . . ?
C3B C4B C7B O2B -173.61(19) . . . . ?
C3B C4B C7B N4B 5.4(3) . . . . ?
C4A C5A C6A C1A -1.0(3) . . . . ?
C4B N3B C6B N2B 0.1(2) . . . . ?
C5B N3B C4B C3B -176.58(18) . . . . ?
C5B N3B C4B C7B 7.2(3) . . . . ?
C5B N3B C6B N2B 177.10(18) . . . . ?
C6A C1A C2A O1A -179.96(18) . . . . ?
C6A C1A C2A C3A 0.0(3) . . . . ?
C6A C1A C7A O3A 2.0(3) . . . . ?
C6A C1A C7A O4A -178.40(19) . . . . ?
C6B N2B C3B N1B -179.04(19) . . . . ?
C6B N2B C3B C4B 0.9(2) . . . . ?
C6B N3B C4B C3B 0.5(2) . . . . ?
C6B N3B C4B C7B -175.7(2) . . . . ?
C7A C1A C2A O1A -0.8(3) . . . . ?
C7A C1A C2A C3A 179.19(19) . . . . ?
C7A C1A C6A C5A -178.05(19) . . . . ?
C7B N4B C1B O1B 176.96(19) . . . . ?
C7B N4B C1B N1B -3.9(3) . . . . ?
C8B N4B C1B O1B -2.1(3) . . . . ?
C8B N4B C1B N1B 177.05(17) . . . . ?
C8B N4B C7B O2B -3.2(3) . . . . ?
C8B N4B C7B C4B 177.70(17) . . . . ?
